data_7211154
loop_
_publ_author_name
'Shi, Zhen-yu'
'Peng, Jun'
'Li, Yang-guang'
'Zhang, Zhe-yu'
'Yu, Xia'
'Alimaje, Kundawlet'
'Wang, Xiang'

_publ_section_title
;
 Assembly of multinuclear Ag complexes and Keggin polyoxometalates
 adjusted by organic ligands: syntheses, structures and luminescence
;
_journal_issue 37
_journal_name_full CrystEngComm
_journal_page_first 7583
_journal_paper_doi 10.1039/c3ce41312h
_journal_volume 15
_journal_year 2013
_chemical_formula_sum 'C24 H22 Ag3 N10 O42 P W12'
_chemical_formula_weight 3683.30
_chemical_name_systematic
; 
 ? 
;
_space_group_IT_number 86
_symmetry_cell_setting tetragonal
_symmetry_space_group_name_Hall '-P 4bc'
_symmetry_space_group_name_H-M 'P 42/n :2'
_atom_sites_solution_hydrogens geom
_atom_sites_solution_primary direct
_atom_sites_solution_secondary difmap
_audit_creation_method SHELXL-97
_cell_angle_alpha 90.000(5)
_cell_angle_beta 90.000(5)
_cell_angle_gamma 90.000(5)
_cell_formula_units_Z 4
_cell_length_a 20.222(5)
_cell_length_b 20.222(5)
_cell_length_c 14.199(5)
_cell_measurement_reflns_used 21347
_cell_measurement_temperature 293(2)
_cell_measurement_theta_max 25
_cell_measurement_theta_min 3.04
_cell_volume 5806(3)
_computing_cell_refinement CrysAlis
_computing_data_collection 'CrysAlis (Oxford Diffraction,2006)'
_computing_data_reduction CrysAlis
_computing_molecular_graphics 'Bruker SHELXTL'
_computing_publication_material 'Bruker SHELXTL'
_computing_structure_refinement 'SHELXL-97 (Sheldrick, 1997)'
_computing_structure_solution 'SHELXS-97 (Sheldrick, 1990)'
_diffrn_ambient_temperature 293(2)
_diffrn_measured_fraction_theta_full 0.998
_diffrn_measured_fraction_theta_max 0.998
_diffrn_radiation_monochromator graphite
_diffrn_radiation_source 'fine-focus sealed tube'
_diffrn_radiation_type MoK\a
_diffrn_radiation_wavelength 0.71069
_diffrn_reflns_av_R_equivalents 0.0669
_diffrn_reflns_av_unetI/netI 0.0588
_diffrn_reflns_limit_h_max 15
_diffrn_reflns_limit_h_min -24
_diffrn_reflns_limit_k_max 24
_diffrn_reflns_limit_k_min -23
_diffrn_reflns_limit_l_max 16
_diffrn_reflns_limit_l_min -16
_diffrn_reflns_number 21347
_diffrn_reflns_theta_full 25.00
_diffrn_reflns_theta_max 25.00
_diffrn_reflns_theta_min 3.04
_exptl_absorpt_coefficient_mu 24.782
_exptl_absorpt_correction_T_max 1.00000
_exptl_absorpt_correction_T_min 0.59505
_exptl_absorpt_correction_type multi-scan
_exptl_absorpt_process_details
;
CrysAlisPro, Agilent Technologies,
Version 1.171.35.21 (release 20-01-2012 CrysAlis171 .NET)
(compiled Jan 23 2012,18:06:46)
Empirical absorption correction using spherical harmonics,
 implemented in SCALE3 ABSPACK scaling algorithm.
R(int) was 0.10460 before and 0.03815 after correction.
Final absorption correction factors: Amin= 0.7334 and Amax= 1.2325.
;
_exptl_crystal_colour red
_exptl_crystal_density_diffrn 4.213
_exptl_crystal_density_method 'not measured'
_exptl_crystal_description block
_exptl_crystal_F_000 6464
_exptl_crystal_size_max 0.42
_exptl_crystal_size_mid 0.37
_exptl_crystal_size_min 0.31
_refine_diff_density_max 2.806
_refine_diff_density_min -2.133
_refine_diff_density_rms 0.277
_refine_ls_extinction_method none
_refine_ls_goodness_of_fit_ref 1.178
_refine_ls_hydrogen_treatment constr
_refine_ls_matrix_type full
_refine_ls_number_parameters 492
_refine_ls_number_reflns 5095
_refine_ls_number_restraints 421
_refine_ls_restrained_S_all 1.134
_refine_ls_R_factor_all 0.0845
_refine_ls_R_factor_gt 0.0531
_refine_ls_shift/su_max 0.001
_refine_ls_shift/su_mean 0.000
_refine_ls_structure_factor_coef Fsqd
_refine_ls_weighting_details 'calc w=1/[\s^2^(Fo^2^)+(0.0327P)^2^+66.5334P] where P=(Fo^2^+2Fc^2^)/3'
_refine_ls_weighting_scheme calc
_refine_ls_wR_factor_gt 0.1004
_refine_ls_wR_factor_ref 0.1125
_reflns_number_gt 3657
_reflns_number_total 5095
_reflns_threshold_expression >2sigma(I)
_cod_data_source_file c3ce41312h.txt
_cod_data_source_block d2
_cod_depositor_comments
;
The following automatic conversions were performed:

'_symmetry_cell_setting' value 'Tetragonal' changed to 'tetragonal'
according to /home/saulius/struct/CIF-dictionaries/cif_core.dic
dictionary named 'cif_core.dic' version 2.4.2 from 2011-04-26.

Automatic conversion script
Id: cif_fix_values 1891 2012-01-12 08:04:46Z andrius 
;
_cod_original_sg_symbol_H-M P42/n
_cod_database_code 7211154

loop_
_symmetry_equiv_pos_as_xyz
'x, y, z'
'-x+1/2, -y+1/2, z'
'-y, x+1/2, z+1/2'
'y+1/2, -x, z+1/2'
'-x, -y, -z'
'x-1/2, y-1/2, -z'
'y, -x-1/2, -z-1/2'
'-y-1/2, x, -z-1/2'

loop_
_atom_site_label
_atom_site_type_symbol
_atom_site_fract_x
_atom_site_fract_y
_atom_site_fract_z
_atom_site_U_iso_or_equiv
_atom_site_adp_type
_atom_site_occupancy
_atom_site_symmetry_multiplicity
_atom_site_calc_flag
_atom_site_refinement_flags
_atom_site_disorder_assembly
_atom_site_disorder_group
W1 W 0.99651(5) 1.13492(4) 0.16176(5) 0.0553(3) Uani 1 1 d . . .
W2 W 0.84929(4) 0.93558(4) -0.09281(5) 0.0440(2) Uani 1 1 d . . .
W3 W 0.94269(5) 0.84092(4) 0.07078(5) 0.0490(2) Uani 1 1 d . . .
W4 W 0.93726(4) 0.97579(4) 0.23145(5) 0.0458(2) Uani 1 1 d . . .
W5 W 0.84619(4) 1.07238(4) 0.06569(5) 0.0424(2) Uani 1 1 d . . .
W6 W 0.90741(4) 1.09409(4) -0.16699(5) 0.0361(2) Uani 1 1 d . . .
P1 P 1.0000 1.0000 0.0000 0.0274(13) Uani 1 2 d S . .
Ag1 Ag 0.2500 0.7500 0.30548(16) 0.1124(13) Uani 1 2 d S . .
Ag2 Ag 0.7500 0.7500 0.12197(16) 0.0881(9) Uani 1 2 d S . .
C1 C 0.3052(11) 0.7652(9) 0.1039(12) 0.048(5) Uani 1 1 d . . .
C2 C 0.3631(13) 0.7843(11) 0.1520(18) 0.071(7) Uani 1 1 d . . .
H2 H 0.3628 0.7871 0.2174 0.085 Uiso 1 1 calc R . .
C3 C 0.4172(14) 0.7980(11) 0.106(2) 0.083(8) Uani 1 1 d . . .
H3 H 0.4557 0.8089 0.1378 0.100 Uiso 1 1 calc R . .
C4 C 0.4164(16) 0.7962(12) 0.001(2) 0.088(8) Uani 1 1 d . . .
H4 H 0.4555 0.8048 -0.0312 0.106 Uiso 1 1 calc R . .
C5 C 0.3621(13) 0.7828(11) -0.0477(19) 0.069(7) Uani 1 1 d . . .
C6 C 0.3043(11) 0.7667(9) 0.0065(12) 0.051(5) Uani 1 1 d . . .
C7 C 0.7189(13) 0.9539(17) 0.1651(19) 0.084(8) Uani 1 1 d . B .
H7 H 0.7249 0.9935 0.1971 0.101 Uiso 1 1 calc R . .
C8 C 0.6848(15) 0.8817(17) 0.063(2) 0.090(8) Uani 1 1 d U . .
C9 C 0.7462(10) 0.8947(18) 0.1852(16) 0.085(9) Uani 1 1 d . . .
H9 H 0.7754 0.8856 0.2341 0.102 Uiso 1 1 calc R A 1
N1 N 0.2500 0.7500 0.1530(13) 0.060(8) Uani 1 2 d S . .
N2 N 0.2500 0.7500 0.4588(14) 0.052(6) Uani 1 2 d S . .
N3 N 0.6808(9) 0.9430(13) 0.0874(14) 0.081(6) Uani 1 1 d U B .
H3A H 0.6575 0.9725 0.0590 0.097 Uiso 1 1 calc R . .
N4 N 0.7232(9) 0.8513(11) 0.1218(13) 0.076(6) Uani 1 1 d . B 1
O1 O 0.8507(12) 1.0221(12) 0.1835(17) 0.038(3) Uani 0.50 1 d PU C 1
O2 O 0.8920(13) 1.1360(12) 0.1320(16) 0.039(3) Uani 0.50 1 d PU C 1
O3 O 1.0994(12) 1.1229(12) 0.1741(16) 0.040(3) Uani 0.50 1 d PU . 1
O6 O 1.0067(12) 1.1660(12) 0.0406(16) 0.039(3) Uani 0.50 1 d PU . 1
O8 O 0.9617(12) 1.0665(12) 0.2549(17) 0.039(3) Uani 0.50 1 d PU C 1
O18 O 0.8551(12) 0.8587(12) -0.0021(16) 0.039(5) Uani 0.50 1 d PU D 1
O1' O 0.8800(12) 1.0122(12) 0.1560(16) 0.038(3) Uani 0.50 1 d PU C 2
O2' O 0.9233(12) 1.1271(12) 0.1041(17) 0.040(3) Uani 0.50 1 d PU C 2
O3' O 1.0733(12) 1.0931(12) 0.1593(16) 0.039(3) Uani 0.50 1 d PU . 2
O6' O 1.0313(12) 1.1928(12) 0.0546(17) 0.040(3) Uani 0.50 1 d PU . 2
O8' O 0.9886(12) 1.0571(12) 0.2222(17) 0.039(3) Uani 0.50 1 d PU C 2
O18' O 0.8821(12) 0.8864(12) 0.0067(16) 0.037(3) Uani 0.50 1 d PU D 2
O4 O 0.8651(10) 1.1383(8) -0.2457(10) 0.091(6) Uani 1 1 d . C .
O5 O 1.0283(7) 0.8446(7) 0.1261(11) 0.073(5) Uani 1 1 d . . .
O7 O 0.8613(7) 1.1117(6) -0.0531(9) 0.057(4) Uani 1 1 d . C .
O9 O 0.7727(7) 1.1060(7) 0.0975(11) 0.073(5) Uani 1 1 d . C .
O10 O 0.9143(7) 0.8950(7) 0.1737(11) 0.075(5) Uani 1 1 d . C .
O11 O 0.9078(7) 0.9654(8) 0.3405(9) 0.070(4) Uani 1 1 d . C .
O12 O 0.8638(7) 1.0109(7) -0.1703(9) 0.058(4) Uani 1 1 d . C .
O13 O 1.0256(7) 0.9431(7) 0.2430(12) 0.079(5) Uani 1 1 d . . .
O14 O 0.9163(7) 0.7665(6) 0.1034(9) 0.054(3) Uani 1 1 d . D .
O15 O 0.7774(7) 0.9056(8) -0.1360(9) 0.068(4) Uani 1 1 d . D .
O16 O 0.9927(7) 1.1984(6) 0.2362(9) 0.055(4) Uani 1 1 d . C .
O17 O 0.8199(7) 0.9948(6) 0.0002(8) 0.057(4) Uani 1 1 d . C .
O19 O 1.0631(11) 0.9807(12) 0.0326(14) 0.038(6) Uani 0.50 1 d P . .
O20 O 0.9560(11) 1.0314(10) 0.0802(13) 0.032(5) Uani 0.50 1 d P . .
O21 O 0.9584(10) 0.9341(10) -0.0322(14) 0.028(5) Uani 0.50 1 d P . .
O22 O 0.9975(11) 1.0467(11) -0.0840(14) 0.033(5) Uani 0.50 1 d PU . .
O1W O -0.035(2) 0.123(3) -0.538(3) 0.141(12) Uani 0.50 1 d PU E 1
O1W' O -0.057(2) 0.180(3) -0.575(3) 0.139(12) Uani 0.50 1 d PU F 2
Ag3 Ag 0.7500 0.7500 -0.07511(18) 0.154(2) Uani 1 2 d S . .
C12 C 0.6107(13) 0.8008(11) -0.1345(16) 0.125(5) Uani 1 1 d GU B .
H12A H 0.6085 0.7679 -0.1802 0.151 Uiso 1 1 calc R . .
N6 N 0.6569(11) 0.8067(12) -0.0699(17) 0.124(5) Uani 1 1 d GU . .
C10 C 0.6431(12) 0.8590(12) -0.0187(14) 0.123(5) Uani 1 1 d GU B .
N5 N 0.5884(12) 0.8854(10) -0.0516(16) 0.127(5) Uani 1 1 d GU . .
H5A H 0.5691 0.9201 -0.0300 0.152 Uiso 1 1 calc R B .
C11 C 0.5684(11) 0.8494(13) -0.1232(16) 0.126(5) Uani 1 1 d GU B .
H11A H 0.5309 0.8571 -0.1594 0.151 Uiso 1 1 calc R . .

loop_
_atom_site_aniso_label
_atom_site_aniso_U_11
_atom_site_aniso_U_22
_atom_site_aniso_U_33
_atom_site_aniso_U_23
_atom_site_aniso_U_13
_atom_site_aniso_U_12
W1 0.1021(8) 0.0343(5) 0.0296(4) -0.0052(3) -0.0043(4) 0.0115(5)
W2 0.0482(5) 0.0521(5) 0.0316(4) 0.0050(3) -0.0042(3) 0.0009(4)
W3 0.0749(6) 0.0311(4) 0.0408(4) 0.0112(3) 0.0154(4) 0.0003(4)
W4 0.0744(6) 0.0386(5) 0.0243(4) 0.0042(3) 0.0065(4) -0.0104(4)
W5 0.0497(5) 0.0373(4) 0.0402(4) 0.0027(3) -0.0026(3) 0.0060(4)
W6 0.0456(5) 0.0336(4) 0.0290(4) 0.0069(3) -0.0017(3) 0.0005(3)
P1 0.046(4) 0.014(3) 0.022(3) 0.003(2) 0.003(3) 0.004(3)
Ag1 0.178(4) 0.144(3) 0.0148(11) 0.000 0.000 -0.029(3)
Ag2 0.086(2) 0.147(3) 0.0318(12) 0.000 0.000 -0.0179(19)
C1 0.077(15) 0.041(11) 0.025(10) 0.003(8) -0.003(10) 0.013(10)
C2 0.079(19) 0.058(15) 0.077(17) 0.011(12) -0.025(15) -0.001(14)
C3 0.08(2) 0.041(14) 0.13(3) -0.004(15) -0.022(18) 0.002(13)
C4 0.10(2) 0.057(17) 0.10(2) -0.003(15) 0.035(19) -0.009(16)
C5 0.060(16) 0.052(14) 0.096(19) 0.001(13) 0.028(14) 0.005(12)
C6 0.095(17) 0.038(11) 0.020(9) -0.013(8) 0.000(10) 0.016(11)
C7 0.053(17) 0.13(3) 0.068(18) -0.016(17) 0.029(14) -0.008(17)
C8 0.083(11) 0.106(11) 0.082(11) 0.012(9) 0.003(9) -0.012(9)
C9 0.023(12) 0.18(3) 0.047(14) -0.024(18) 0.007(10) -0.015(16)
N1 0.13(3) 0.039(14) 0.012(10) 0.000 0.000 0.017(15)
N2 0.056(15) 0.082(19) 0.017(11) 0.000 0.000 0.000(13)
N3 0.040(11) 0.135(17) 0.067(14) 0.045(12) 0.009(10) -0.001(12)
N4 0.051(12) 0.121(18) 0.056(12) 0.015(12) -0.010(10) -0.009(12)
O1 0.040(5) 0.037(4) 0.038(4) -0.002(4) 0.003(4) -0.001(4)
O2 0.041(4) 0.038(4) 0.038(4) -0.001(4) 0.001(4) 0.000(4)
O3 0.041(5) 0.039(5) 0.040(4) 0.000(4) 0.000(4) 0.000(4)
O6 0.040(5) 0.039(4) 0.038(4) 0.001(4) 0.000(4) 0.002(4)
O8 0.040(4) 0.040(4) 0.039(4) -0.001(4) 0.001(4) 0.001(4)
O18 0.044(8) 0.040(8) 0.033(7) 0.005(6) 0.004(6) -0.006(6)
O1' 0.039(5) 0.038(4) 0.038(4) -0.002(4) 0.002(4) -0.001(4)
O2' 0.041(4) 0.039(4) 0.039(4) -0.001(4) 0.001(4) 0.000(4)
O3' 0.040(5) 0.039(4) 0.038(4) -0.002(4) 0.000(4) 0.001(4)
O6' 0.042(5) 0.039(5) 0.040(4) -0.002(4) 0.001(4) 0.001(4)
O8' 0.040(4) 0.039(4) 0.038(4) -0.001(4) 0.000(4) 0.001(4)
O18' 0.038(6) 0.038(6) 0.035(5) 0.000(5) 0.004(5) -0.004(5)
O4 0.154(17) 0.066(11) 0.054(9) -0.011(8) -0.040(10) 0.040(11)
O5 0.067(10) 0.055(9) 0.095(11) -0.043(8) 0.020(9) -0.019(8)
O7 0.072(10) 0.046(8) 0.052(8) -0.003(6) 0.019(7) -0.015(7)
O9 0.079(11) 0.048(9) 0.092(11) 0.023(8) 0.048(9) 0.023(8)
O10 0.057(10) 0.070(11) 0.099(12) -0.044(9) 0.028(8) -0.017(8)
O11 0.072(10) 0.102(13) 0.035(8) -0.003(7) 0.015(7) 0.008(9)
O12 0.067(10) 0.061(9) 0.045(8) -0.010(7) 0.009(7) -0.023(7)
O13 0.061(10) 0.058(10) 0.119(14) -0.037(9) 0.029(9) -0.027(8)
O14 0.068(10) 0.036(7) 0.058(8) 0.005(6) -0.002(7) -0.001(7)
O15 0.070(10) 0.088(11) 0.048(8) 0.000(7) -0.003(7) -0.043(9)
O16 0.070(10) 0.040(8) 0.055(8) -0.013(6) 0.004(7) -0.010(7)
O17 0.072(10) 0.060(9) 0.039(7) 0.004(6) 0.014(7) -0.014(7)
O19 0.043(15) 0.051(15) 0.020(11) 0.000(10) 0.001(10) 0.012(12)
O20 0.050(15) 0.026(12) 0.021(11) -0.010(9) -0.010(10) -0.006(11)
O21 0.029(12) 0.027(12) 0.029(12) 0.011(9) 0.012(9) 0.009(10)
O22 0.040(9) 0.037(9) 0.024(8) 0.009(7) 0.000(7) 0.000(7)
O1W 0.138(14) 0.146(14) 0.141(14) -0.012(8) -0.004(8) -0.006(8)
O1W' 0.138(14) 0.142(14) 0.137(14) -0.013(8) 0.002(8) -0.009(8)
Ag3 0.258(5) 0.175(4) 0.0287(14) 0.000 0.000 -0.133(4)
C12 0.123(7) 0.135(7) 0.118(7) 0.010(5) -0.004(5) -0.017(5)
N6 0.119(7) 0.134(7) 0.118(7) 0.013(5) -0.005(5) -0.015(5)
C10 0.120(7) 0.132(7) 0.117(7) 0.012(5) -0.002(5) -0.015(6)
N5 0.123(7) 0.137(7) 0.120(7) 0.011(5) -0.002(5) -0.016(5)
C11 0.123(7) 0.136(7) 0.119(7) 0.010(5) -0.002(5) -0.015(5)

loop_
_atom_type_symbol
_atom_type_description
_atom_type_scat_dispersion_real
_atom_type_scat_dispersion_imag
_atom_type_scat_source
C C 0.0033 0.0016 'International Tables Vol C Tables 4.2.6.8 and 6.1.1.4'
H H 0.0000 0.0000 'International Tables Vol C Tables 4.2.6.8 and 6.1.1.4'
N N 0.0061 0.0033 'International Tables Vol C Tables 4.2.6.8 and 6.1.1.4'
O O 0.0106 0.0060 'International Tables Vol C Tables 4.2.6.8 and 6.1.1.4'
P P 0.1023 0.0942 'International Tables Vol C Tables 4.2.6.8 and 6.1.1.4'
Ag Ag -0.8971 1.1015 'International Tables Vol C Tables 4.2.6.8 and 6.1.1.4'
W W -0.8490 6.8722 'International Tables Vol C Tables 4.2.6.8 and 6.1.1.4'

loop_
_geom_angle_atom_site_label_1
_geom_angle_atom_site_label_2
_geom_angle_atom_site_label_3
_geom_angle
_geom_angle_site_symmetry_1
_geom_angle_site_symmetry_3
O16 W1 O2' 109.7(10) . .
O16 W1 O3' 115.0(10) . .
O2' W1 O3' 135.3(11) . .
O16 W1 O8' 111.6(9) . .
O2' W1 O8' 94.1(11) . .
O3' W1 O8' 70.7(11) . .
O16 W1 O6 109.5(9) . .
O2' W1 O6 71.3(11) . .
O3' W1 O6 92.7(11) . .
O8' W1 O6 138.9(11) . .
O16 W1 O8 95.5(8) . .
O2' W1 O8 87.0(11) . .
O3' W1 O8 89.5(11) . .
O8' W1 O8 21.1(9) . .
O6 W1 O8 151.1(10) . .
O16 W1 O6' 92.7(8) . .
O2' W1 O6' 89.7(11) . .
O3' W1 O6' 87.5(10) . .
O8' W1 O6' 152.4(10) . .
O6 W1 O6' 21.8(8) . .
O8 W1 O6' 171.8(10) . .
O16 W1 O3 94.7(8) . .
O2' W1 O3 153.1(10) . .
O3' W1 O3 22.7(9) . .
O8' W1 O3 87.0(10) . .
O6 W1 O3 90.4(10) . .
O8 W1 O3 102.1(10) . .
O6' W1 O3 77.7(9) . .
O16 W1 O2 94.1(8) . .
O2' W1 O2 18.5(9) . .
O3' W1 O2 149.5(10) . .
O8' W1 O2 90.9(10) . .
O6 W1 O2 85.6(10) . .
O8 W1 O2 78.2(9) . .
O6' W1 O2 100.7(9) . .
O3 W1 O2 171.1(9) . .
O16 W1 O21 157.1(7) . 5_775
O2' W1 O21 84.9(10) . 5_775
O3' W1 O21 52.7(9) . 5_775
O8' W1 O21 83.9(9) . 5_775
O6 W1 O21 57.3(9) . 5_775
O8 W1 O21 103.1(8) . 5_775
O6' W1 O21 69.1(8) . 5_775
O3 W1 O21 68.5(8) . 5_775
O2 W1 O21 102.7(8) . 5_775
O16 W1 O20 156.1(7) . .
O2' W1 O20 54.6(9) . .
O3' W1 O20 83.1(10) . .
O8' W1 O20 57.7(9) . .
O6 W1 O20 83.7(9) . .
O8 W1 O20 67.9(8) . .
O6' W1 O20 104.1(8) . .
O3 W1 O20 105.3(8) . .
O2 W1 O20 66.4(8) . .
O21 W1 O20 46.7(7) 5_775 .
O15 W2 O18' 113.1(9) . .
O15 W2 O17 102.2(7) . .
O18' W2 O17 85.3(8) . .
O15 W2 O12 102.1(6) . .
O18' W2 O12 144.7(9) . .
O17 W2 O12 86.8(5) . .
O15 W2 O3' 114.5(9) . 5_775
O18' W2 O3' 85.5(10) . 5_775
O17 W2 O3' 142.8(9) . 5_775
O12 W2 O3' 80.3(8) . 5_775
O15 W2 O3 91.5(9) . 5_775
O18' W2 O3 86.3(10) . 5_775
O17 W2 O3 165.9(9) . 5_775
O12 W2 O3 93.5(8) . 5_775
O3' W2 O3 24.7(8) 5_775 5_775
O15 W2 O18 90.3(9) . .
O18' W2 O18 23.0(8) . .
O17 W2 O18 93.5(8) . .
O12 W2 O18 167.2(8) . .
O3' W2 O18 91.9(10) 5_775 .
O3 W2 O18 83.1(10) 5_775 .
O15 W2 O21 158.2(7) . .
O18' W2 O21 51.8(9) . .
O17 W2 O21 92.7(7) . .
O12 W2 O21 94.4(6) . .
O3' W2 O21 54.2(8) 5_775 .
O3 W2 O21 73.3(9) 5_775 .
O18 W2 O21 72.8(9) . .
O14 W3 O18' 112.9(9) . .
O14 W3 O6 109.9(9) . 5_775
O18' W3 O6 89.1(10) . 5_775
O14 W3 O5 102.3(7) . .
O18' W3 O5 144.7(9) . .
O6 W3 O5 81.7(9) 5_775 .
O14 W3 O10 102.0(6) . .
O18' W3 O10 83.6(9) . .
O6 W3 O10 147.6(9) 5_775 .
O5 W3 O10 86.3(6) . .
O14 W3 O6' 91.4(8) . 5_775
O18' W3 O6' 84.4(10) . 5_775
O6 W3 O6' 22.6(8) 5_775 5_775
O5 W3 O6' 98.2(8) . 5_775
O10 W3 O6' 164.6(9) . 5_775
O14 W3 O18 91.3(8) . .
O18' W3 O18 21.9(8) . .
O6 W3 O18 93.3(10) 5_775 .
O5 W3 O18 166.5(8) . .
O10 W3 O18 91.5(8) . .
O6' W3 O18 80.7(10) 5_775 .
O14 W3 O21 157.0(7) . .
O18' W3 O21 51.4(9) . .
O6 W3 O21 58.5(9) 5_775 .
O5 W3 O21 95.8(7) . .
O10 W3 O21 93.2(7) . .
O6' W3 O21 71.8(9) 5_775 .
O18 W3 O21 71.0(8) . .
O11 W4 O1' 112.7(10) . .
O11 W4 O10 101.9(7) . .
O1' W4 O10 86.3(10) . .
O11 W4 O13 102.1(7) . .
O1' W4 O13 145.2(10) . .
O10 W4 O13 88.1(6) . .
O11 W4 O8 93.0(9) . .
O1' W4 O8 82.8(11) . .
O10 W4 O8 164.1(9) . .
O13 W4 O8 94.3(8) . .
O11 W4 O8' 111.0(9) . .
O1' W4 O8' 87.5(11) . .
O10 W4 O8' 146.3(9) . .
O13 W4 O8' 78.4(8) . .
O8 W4 O8' 22.0(8) . .
O11 W4 O1 93.4(8) . .
O1' W4 O1 19.4(9) . .
O10 W4 O1 92.3(8) . .
O13 W4 O1 164.1(8) . .
O8 W4 O1 81.1(10) . .
O8' W4 O1 92.7(10) . .
O11 W4 O20 157.4(7) . .
O1' W4 O20 51.0(9) . .
O10 W4 O20 93.1(7) . .
O13 W4 O20 95.2(7) . .
O8 W4 O20 71.1(8) . .
O8' W4 O20 58.1(8) . .
O1 W4 O20 68.9(8) . .
O11 W4 O22 159.1(7) . 5_775
O1' W4 O22 85.0(9) . 5_775
O10 W4 O22 67.1(7) . 5_775
O13 W4 O22 61.3(7) . 5_775
O8 W4 O22 100.4(9) . 5_775
O8' W4 O22 79.4(9) . 5_775
O1 W4 O22 104.4(8) . 5_775
O20 W4 O22 43.4(7) . 5_775
O9 W5 O2 91.4(10) . .
O9 W5 O7 102.2(6) . .
O2 W5 O7 94.7(8) . .
O9 W5 O1' 113.1(9) . .
O2 W5 O1' 85.5(10) . .
O7 W5 O1' 144.7(9) . .
O9 W5 O17 102.5(7) . .
O2 W5 O17 165.2(9) . .
O7 W5 O17 87.4(5) . .
O1' W5 O17 84.4(8) . .
O9 W5 O1 91.2(9) . .
O2 W5 O1 84.4(10) . .
O7 W5 O1 166.6(9) . .
O1' W5 O1 21.9(8) . .
O17 W5 O1 90.1(8) . .
O9 W5 O2' 113.0(9) . .
O2 W5 O2' 22.7(8) . .
O7 W5 O2' 83.4(8) . .
O1' W5 O2' 83.6(10) . .
O17 W5 O2' 144.4(8) . .
O1 W5 O2' 91.0(10) . .
O9 W5 O20 159.2(7) . .
O2 W5 O20 74.3(9) . .
O7 W5 O20 94.2(7) . .
O1' W5 O20 51.8(9) . .
O17 W5 O20 90.9(6) . .
O1 W5 O20 72.6(9) . .
O2' W5 O20 55.8(8) . .
O4 W6 O5 101.9(8) . 5_775
O4 W6 O13 101.4(8) . 5_775
O5 W6 O13 86.7(6) 5_775 5_775
O4 W6 O12 102.7(8) . .
O5 W6 O12 155.3(7) 5_775 .
O13 W6 O12 88.1(6) 5_775 .
O4 W6 O7 102.6(7) . .
O5 W6 O7 87.3(6) 5_775 .
O13 W6 O7 155.9(7) 5_775 .
O12 W6 O7 87.6(5) . .
O4 W6 O22 160.7(9) . .
O5 W6 O22 65.4(7) 5_775 .
O13 W6 O22 64.7(8) 5_775 .
O12 W6 O22 90.6(7) . .
O7 W6 O22 91.7(7) . .
O4 W6 O19 162.9(9) . 5_775
O5 W6 O19 89.9(8) 5_775 5_775
O13 W6 O19 91.4(7) 5_775 5_775
O12 W6 O19 66.1(7) . 5_775
O7 W6 O19 65.3(6) . 5_775
O22 W6 O19 36.4(7) . 5_775
O19 P1 O19 180.0(8) . 5_775
O19 P1 O22 62.7(12) . 5_775
O19 P1 O22 117.3(12) 5_775 5_775
O19 P1 O22 117.3(12) . .
O19 P1 O22 62.7(12) 5_775 .
O22 P1 O22 180.0(15) 5_775 .
O19 P1 O20 67.4(11) . 5_775
O19 P1 O20 112.6(11) 5_775 5_775
O22 P1 O20 107.2(11) 5_775 5_775
O22 P1 O20 72.8(11) . 5_775
O19 P1 O20 112.6(11) . .
O19 P1 O20 67.4(11) 5_775 .
O22 P1 O20 72.8(11) 5_775 .
O22 P1 O20 107.2(11) . .
O20 P1 O20 180.000(5) 5_775 .
O19 P1 O21 70.7(12) . 5_775
O19 P1 O21 109.3(12) 5_775 5_775
O22 P1 O21 105.6(10) 5_775 5_775
O22 P1 O21 74.4(10) . 5_775
O20 P1 O21 103.8(10) 5_775 5_775
O20 P1 O21 76.2(10) . 5_775
O19 P1 O21 109.3(12) . .
O19 P1 O21 70.7(12) 5_775 .
O22 P1 O21 74.4(10) 5_775 .
O22 P1 O21 105.6(10) . .
O20 P1 O21 76.2(10) 5_775 .
O20 P1 O21 103.8(10) . .
O21 P1 O21 180.000(4) 5_775 .
N1 Ag1 N2 180.000(5) . .
N4 Ag2 N4 179.9(10) 2_665 .
N4 Ag2 Ag3 89.9(5) 2_665 .
N4 Ag2 Ag3 89.9(5) . .
N1 C1 C6 121(2) . .
N1 C1 C2 119.9(18) . .
C6 C1 C2 119(2) . .
C3 C2 C1 121(2) . .
C3 C2 H2 119.7 . .
C1 C2 H2 119.7 . .
C2 C3 C4 119(3) . .
C2 C3 H3 120.3 . .
C4 C3 H3 120.3 . .
C5 C4 C3 122(3) . .
C5 C4 H4 118.8 . .
C3 C4 H4 118.8 . .
C4 C5 C6 116(2) . .
N2 C6 C1 121(2) 3_654 .
N2 C6 C5 117.1(18) 3_654 .
C1 C6 C5 122(2) . .
C9 C7 N3 105(3) . .
C9 C7 H7 127.5 . .
N3 C7 H7 127.5 . .
N3 C8 N4 109(3) . .
N3 C8 C10 118(3) . .
N4 C8 C10 134(3) . .
N4 C9 C7 107(2) . .
N4 C9 H9 126.4 . .
C7 C9 H9 126.4 . .
C1 N1 C1 118(2) . 2_565
C1 N1 Ag1 121.1(11) . .
C1 N1 Ag1 121.1(11) 2_565 .
C6 N2 C6 119(2) 4_465 3_655
C6 N2 Ag1 120.5(11) 4_465 .
C6 N2 Ag1 120.5(11) 3_655 .
C8 N3 C7 110(2) . .
C8 N3 H3A 125.2 . .
C7 N3 H3A 125.2 . .
C8 N4 C9 109(3) . .
C8 N4 Ag2 128(2) . .
C9 N4 Ag2 123(2) . .
W5 O1 W4 123.2(12) . .
W5 O2 W1 125.9(13) . .
W2 O3 W1 123.2(12) 5_775 .
W1 O6 W3 144.7(14) . 5_775
W4 O8 W1 128.4(13) . .
W2 O18 W3 119.9(12) . .
W4 O1' W5 158.1(15) . .
W1 O2' W5 150.1(14) . .
W1 O3' W2 150.6(14) . 5_775
W3 O6' W1 124.4(13) 5_775 .
W1 O8' W4 144.8(14) . .
W3 O18' W2 156.0(14) . .
W6 O5 W3 141.2(9) 5_775 .
W5 O7 W6 139.5(8) . .
W4 O10 W3 138.9(8) . .
W6 O12 W2 140.0(7) . .
W6 O13 W4 139.4(10) 5_775 .
W2 O17 W5 141.5(7) . .
P1 O19 O22 62.2(12) . 5_775
P1 O19 O20 61.1(11) . 5_775
O22 O19 O20 102.7(17) 5_775 5_775
P1 O19 O21 60.6(11) . 5_775
O22 O19 O21 99.0(15) 5_775 5_775
O20 O19 O21 94.7(14) 5_775 5_775
P1 O19 W6 129.2(13) . 5_775
O22 O19 W6 67.0(11) 5_775 5_775
O20 O19 W6 134.3(14) 5_775 5_775
O21 O19 W6 130.2(12) 5_775 5_775
P1 O20 O19 51.5(10) . 5_775
P1 O20 W5 127.1(10) . .
O19 O20 W5 75.6(11) 5_775 .
P1 O20 W4 122.3(11) . .
O19 O20 W4 137.6(13) 5_775 .
W5 O20 W4 95.3(8) . .
P1 O20 W1 118.7(11) . .
O19 O20 W1 129.5(13) 5_775 .
W5 O20 W1 93.1(7) . .
W4 O20 W1 91.7(6) . .
P1 O21 O19 48.6(9) . 5_775
P1 O21 W2 124.7(10) . .
O19 O21 W2 76.1(10) 5_775 .
P1 O21 W3 122.3(10) . .
O19 O21 W3 136.9(12) 5_775 .
W2 O21 W3 96.2(7) . .
P1 O21 W1 118.3(9) . 5_775
O19 O21 W1 129.2(11) 5_775 5_775
W2 O21 W1 94.6(7) . 5_775
W3 O21 W1 93.3(7) . 5_775
P1 O22 O19 55.2(11) . 5_775
P1 O22 W6 131.8(12) . .
O19 O22 W6 76.6(12) 5_775 .
P1 O22 W4 121.5(12) . 5_775
O19 O22 W4 138.7(15) 5_775 5_775
W6 O22 W4 93.6(7) . 5_775
N6 Ag3 N6 176(3) 2_665 .
N6 Ag3 Ag2 88(2) 2_665 .
N6 Ag3 Ag2 88.1(6) . .
N6 C12 C11 108.0 . .
N6 C12 H12A 126.0 . .
C11 C12 H12A 126.0 . .
C12 N6 C10 108.0 . .
C12 N6 Ag3 122.4(17) . .
C10 N6 Ag3 128.2(17) . .
N5 C10 N6 108.0 . .
N5 C10 C8 128(2) . .
N6 C10 C8 124(2) . .
C10 N5 C11 108.0 . .
C10 N5 H5A 126.0 . .
C11 N5 H5A 126.0 . .
N5 C11 C12 108.0 . .
N5 C11 H11A 126.0 . .
C12 C11 H11A 126.0 . .

loop_
_geom_bond_atom_site_label_1
_geom_bond_atom_site_label_2
_geom_bond_distance
_geom_bond_site_symmetry_2
W1 O16 1.665(12) .
W1 O2' 1.70(2) .
W1 O3' 1.77(2) .
W1 O8' 1.80(2) .
W1 O6 1.84(2) .
W1 O8 2.04(2) .
W1 O6' 2.04(2) .
W1 O3 2.10(2) .
W1 O2 2.16(3) .
W1 O21 2.48(2) 5_775
W1 O20 2.528(19) .
W2 O15 1.690(13) .
W2 O18' 1.85(2) .
W2 O17 1.879(13) .
W2 O12 1.903(13) .
W2 O3' 1.92(2) 5_775
W2 O3 1.95(2) 5_775
W2 O18 2.02(2) .
W2 O21 2.37(2) .
W3 O14 1.662(12) .
W3 O18' 1.78(2) .
W3 O6 1.89(2) 5_775
W3 O5 1.902(16) .
W3 O10 1.913(13) .
W3 O6' 1.98(2) 5_775
W3 O18 2.08(2) .
W3 O21 2.406(19) .
W4 O11 1.673(12) .
W4 O1' 1.74(2) .
W4 O10 1.886(13) .
W4 O13 1.911(16) .
W4 O8 1.93(2) .
W4 O8' 1.95(2) .
W4 O1 2.10(2) .
W4 O20 2.45(2) .
W4 O22 2.52(2) 5_775
W5 O9 1.695(13) .
W5 O2 1.84(2) .
W5 O7 1.889(12) .
W5 O1' 1.89(2) .
W5 O17 1.899(13) .
W5 O1 1.96(2) .
W5 O2' 1.99(2) .
W5 O20 2.38(2) .
W6 O4 1.668(14) .
W6 O5 1.888(13) 5_775
W6 O13 1.889(14) 5_775
W6 O12 1.899(13) .
W6 O7 1.901(12) .
W6 O22 2.37(2) .
W6 O19 2.51(2) 5_775
P1 O19 1.41(2) .
P1 O19 1.41(2) 5_775
P1 O22 1.52(2) 5_775
P1 O22 1.52(2) .
P1 O20 1.58(2) 5_775
P1 O20 1.58(2) .
P1 O21 1.64(2) 5_775
P1 O21 1.64(2) .
Ag1 N1 2.165(19) .
Ag1 N2 2.177(19) .
Ag2 N4 2.12(2) 2_665
Ag2 N4 2.12(2) .
Ag2 Ag3 2.798(4) .
C1 N1 1.35(2) .
C1 C6 1.38(2) .
C1 C2 1.41(3) .
C2 C3 1.31(3) .
C2 H2 0.9300 .
C3 C4 1.48(4) .
C3 H3 0.9300 .
C4 C5 1.33(3) .
C4 H4 0.9300 .
C5 C6 1.44(3) .
C6 N2 1.33(2) 3_654
C7 C9 1.35(4) .
C7 N3 1.36(3) .
C7 H7 0.9300 .
C8 N3 1.29(3) .
C8 N4 1.30(3) .
C8 C10 1.51(3) .
C9 N4 1.34(3) .
C9 H9 0.9300 .
N1 C1 1.35(2) 2_565
N2 C6 1.33(2) 4_465
N2 C6 1.33(2) 3_655
N3 H3A 0.8600 .
O3 W2 1.95(2) 5_775
O6 W3 1.89(2) 5_775
O3' W2 1.92(2) 5_775
O6' W3 1.98(2) 5_775
O5 W6 1.888(13) 5_775
O13 W6 1.889(14) 5_775
O19 O22 1.53(3) 5_775
O19 O20 1.67(3) 5_775
O19 O21 1.78(3) 5_775
O19 W6 2.51(2) 5_775
O20 O19 1.67(3) 5_775
O21 O19 1.78(3) 5_775
O21 W1 2.48(2) 5_775
O22 O19 1.53(3) 5_775
O22 W4 2.52(2) 5_775
Ag3 N6 2.21(6) 2_665
Ag3 N6 2.21(2) .
C12 N6 1.313(13) .
C12 C11 1.314(13) .
C12 H12A 0.9300 .
N6 C10 1.313(13) .
C10 N5 1.313(13) .
N5 C11 1.313(13) .
N5 H5A 0.8600 .
C11 H11A 0.9300 .

loop_
_geom_torsion_atom_site_label_1
_geom_torsion_atom_site_label_2
_geom_torsion_atom_site_label_3
_geom_torsion_atom_site_label_4
_geom_torsion
_geom_torsion_site_symmetry_1
_geom_torsion_site_symmetry_4
N1 C1 C2 C3 178.9(19) . .
C6 C1 C2 C3 -6(3) . .
C1 C2 C3 C4 3(3) . .
C2 C3 C4 C5 2(4) . .
C3 C4 C5 C6 -3(3) . .
N1 C1 C6 N2 -3(2) . 3_654
C2 C1 C6 N2 -178.8(16) . 3_654
N1 C1 C6 C5 179.8(16) . .
C2 C1 C6 C5 4(3) . .
C4 C5 C6 N2 -176.9(18) . 3_654
C4 C5 C6 C1 0(3) . .
N3 C7 C9 N4 -1(3) . .
C6 C1 N1 C1 1.6(12) . 2_565
C2 C1 N1 C1 177(2) . 2_565
C6 C1 N1 Ag1 -178.4(12) . .
C2 C1 N1 Ag1 -3(2) . .
N2 Ag1 N1 C1 -106(100) . .
N2 Ag1 N1 C1 74(100) . 2_565
N1 Ag1 N2 C6 17(100) . 4_465
N1 Ag1 N2 C6 -163(100) . 3_655
N4 C8 N3 C7 1(3) . .
C10 C8 N3 C7 177(2) . .
C9 C7 N3 C8 0(3) . .
N3 C8 N4 C9 -2(3) . .
C10 C8 N4 C9 -177(3) . .
N3 C8 N4 Ag2 179.7(15) . .
C10 C8 N4 Ag2 5(4) . .
C7 C9 N4 C8 2(3) . .
C7 C9 N4 Ag2 -179.6(15) . .
N4 Ag2 N4 C8 35(100) 2_665 .
Ag3 Ag2 N4 C8 35(2) . .
N4 Ag2 N4 C9 -143(100) 2_665 .
Ag3 Ag2 N4 C9 -143.2(17) . .
O9 W5 O1 W4 -166.0(13) . .
O2 W5 O1 W4 -74.7(15) . .
O7 W5 O1 W4 12(4) . .
O1' W5 O1 W4 17(2) . .
O17 W5 O1 W4 91.5(13) . .
O2' W5 O1 W4 -52.9(14) . .
O20 W5 O1 W4 0.6(11) . .
O11 W4 O1 W5 164.9(14) . .
O1' W4 O1 W5 -21(3) . .
O10 W4 O1 W5 -93.1(13) . .
O13 W4 O1 W5 -2(4) . .
O8 W4 O1 W5 72.4(14) . .
O8' W4 O1 W5 53.6(15) . .
O20 W4 O1 W5 -0.6(11) . .
O22 W4 O1 W5 -26.2(15) 5_775 .
O9 W5 O2 W1 169.5(14) . .
O7 W5 O2 W1 -88.1(14) . .
O1' W5 O2 W1 56.5(15) . .
O17 W5 O2 W1 10(4) . .
O1 W5 O2 W1 78.4(15) . .
O2' W5 O2 W1 -28(2) . .
O20 W5 O2 W1 5.0(12) . .
O16 W1 O2 W5 -170.5(14) . .
O2' W1 O2 W5 42(3) . .
O3' W1 O2 W5 -8(3) . .
O8' W1 O2 W5 -58.8(16) . .
O6 W1 O2 W5 80.2(15) . .
O8 W1 O2 W5 -75.7(15) . .
O6' W1 O2 W5 96.0(15) . .
O3 W1 O2 W5 17(7) . .
O21 W1 O2 W5 25.2(16) 5_775 .
O20 W1 O2 W5 -4.9(12) . .
O16 W1 O3 W2 -170.5(13) . 5_775
O2' W1 O3 W2 -15(3) . 5_775
O3' W1 O3 W2 35(2) . 5_775
O8' W1 O3 W2 78.1(15) . 5_775
O6 W1 O3 W2 -60.8(15) . 5_775
O8 W1 O3 W2 92.9(14) . 5_775
O6' W1 O3 W2 -78.7(14) . 5_775
O2 W1 O3 W2 2(7) . 5_775
O21 W1 O3 W2 -6.5(11) 5_775 5_775
O20 W1 O3 W2 22.8(15) . 5_775
O16 W1 O6 W3 129(2) . 5_775
O2' W1 O6 W3 -126(3) . 5_775
O3' W1 O6 W3 11(3) . 5_775
O8' W1 O6 W3 -52(3) . 5_775
O8 W1 O6 W3 -83(3) . 5_775
O6' W1 O6 W3 88(4) . 5_775
O3 W1 O6 W3 34(3) . 5_775
O2 W1 O6 W3 -138(3) . 5_775
O21 W1 O6 W3 -30(2) 5_775 5_775
O20 W1 O6 W3 -72(3) . 5_775
O11 W4 O8 W1 -173.4(15) . .
O1' W4 O8 W1 -60.9(16) . .
O10 W4 O8 W1 -14(4) . .
O13 W4 O8 W1 84.2(16) . .
O8' W4 O8 W1 40(2) . .
O1 W4 O8 W1 -80.4(16) . .
O20 W4 O8 W1 -9.8(13) . .
O22 W4 O8 W1 22.7(17) 5_775 .
O16 W1 O8 W4 171.9(15) . .
O2' W1 O8 W4 62.4(17) . .
O3' W1 O8 W4 -73.1(17) . .
O8' W1 O8 W4 -47(3) . .
O6 W1 O8 W4 22(3) . .
O6' W1 O8 W4 -4(8) . .
O3 W1 O8 W4 -92.1(16) . .
O2 W1 O8 W4 78.8(16) . .
O21 W1 O8 W4 -21.7(17) 5_775 .
O20 W1 O8 W4 9.7(13) . .
O15 W2 O18 W3 167.8(13) . .
O18' W2 O18 W3 -21(2) . .
O17 W2 O18 W3 -90.0(12) . .
O12 W2 O18 W3 1(4) . .
O3' W2 O18 W3 53.2(14) 5_775 .
O3 W2 O18 W3 76.3(13) 5_775 .
O21 W2 O18 W3 1.8(11) . .
O14 W3 O18 W2 -166.8(12) . .
O18' W3 O18 W2 22(2) . .
O6 W3 O18 W2 -56.8(14) 5_775 .
O5 W3 O18 W2 11(4) . .
O10 W3 O18 W2 91.1(12) . .
O6' W3 O18 W2 -75.6(13) 5_775 .
O21 W3 O18 W2 -1.7(11) . .
O11 W4 O1' W5 130(4) . .
O10 W4 O1' W5 -129(4) . .
O13 W4 O1' W5 -47(5) . .
O8 W4 O1' W5 40(4) . .
O8' W4 O1' W5 18(4) . .
O1 W4 O1' W5 123(6) . .
O20 W4 O1' W5 -32(3) . .
O22 W4 O1' W5 -61(4) 5_775 .
O9 W5 O1' W4 -131(4) . .
O2 W5 O1' W4 -41(4) . .
O7 W5 O1' W4 51(5) . .
O17 W5 O1' W4 128(4) . .
O1 W5 O1' W4 -127(6) . .
O2' W5 O1' W4 -18(4) . .
O20 W5 O1' W4 32(4) . .
O16 W1 O2' W5 -126(3) . .
O3' W1 O2' W5 55(4) . .
O8' W1 O2' W5 -11(3) . .
O6 W1 O2' W5 129(3) . .
O8 W1 O2' W5 -31(3) . .
O6' W1 O2' W5 141(3) . .
O3 W1 O2' W5 80(4) . .
O2 W1 O2' W5 -92(5) . .
O21 W1 O2' W5 72(3) 5_775 .
O20 W1 O2' W5 34(2) . .
O9 W5 O2' W1 124(3) . .
O2 W5 O2' W1 106(4) . .
O7 W5 O2' W1 -135(3) . .
O1' W5 O2' W1 12(3) . .
O17 W5 O2' W1 -59(4) . .
O1 W5 O2' W1 33(3) . .
O20 W5 O2' W1 -35(3) . .
O16 W1 O3' W2 -119(3) . 5_775
O2' W1 O3' W2 60(4) . 5_775
O8' W1 O3' W2 136(3) . 5_775
O6 W1 O3' W2 -6(3) . 5_775
O8 W1 O3' W2 145(3) . 5_775
O6' W1 O3' W2 -27(3) . 5_775
O3 W1 O3' W2 -91(4) . 5_775
O2 W1 O3' W2 80(4) . 5_775
O21 W1 O3' W2 38(3) 5_775 5_775
O20 W1 O3' W2 77(3) . 5_775
O16 W1 O6' W3 176.5(14) . 5_775
O2' W1 O6' W3 -73.8(16) . 5_775
O3' W1 O6' W3 61.6(16) . 5_775
O8' W1 O6' W3 24(3) . 5_775
O6 W1 O6' W3 -42(2) . 5_775
O8 W1 O6' W3 -7(8) . 5_775
O3 W1 O6' W3 82.3(15) . 5_775
O2 W1 O6' W3 -88.8(15) . 5_775
O21 W1 O6' W3 10.9(12) 5_775 5_775
O20 W1 O6' W3 -20.6(16) . 5_775
O16 W1 O8' W4 122(2) . .
O2' W1 O8' W4 9(3) . .
O3' W1 O8' W4 -128(3) . .
O6 W1 O8' W4 -57(3) . .
O8 W1 O8' W4 80(4) . .
O6' W1 O8' W4 -88(3) . .
O3 W1 O8' W4 -144(3) . .
O2 W1 O8' W4 27(2) . .
O21 W1 O8' W4 -76(2) 5_775 .
O20 W1 O8' W4 -34(2) . .
O11 W4 O8' W1 -123(2) . .
O1' W4 O8' W1 -9(3) . .
O10 W4 O8' W1 70(3) . .
O13 W4 O8' W1 139(3) . .
O8 W4 O8' W1 -86(4) . .
O1 W4 O8' W1 -28(3) . .
O20 W4 O8' W1 35(2) . .
O22 W4 O8' W1 76(2) 5_775 .
O14 W3 O18' W2 -128(4) . .
O6 W3 O18' W2 -16(4) 5_775 .
O5 W3 O18' W2 58(4) . .
O10 W3 O18' W2 132(4) . .
O6' W3 O18' W2 -38(4) 5_775 .
O18 W3 O18' W2 -118(5) . .
O21 W3 O18' W2 33(3) . .
O15 W2 O18' W3 128(4) . .
O17 W2 O18' W3 -130(4) . .
O12 W2 O18' W3 -52(4) . .
O3' W2 O18' W3 14(4) 5_775 .
O3 W2 O18' W3 38(4) 5_775 .
O18 W2 O18' W3 119(5) . .
O21 W2 O18' W3 -33(3) . .
O14 W3 O5 W6 -157.1(13) . 5_775
O18' W3 O5 W6 18(2) . 5_775
O6 W3 O5 W6 94.3(15) 5_775 5_775
O10 W3 O5 W6 -55.6(13) . 5_775
O6' W3 O5 W6 109.7(14) 5_775 5_775
O18 W3 O5 W6 25(4) . 5_775
O21 W3 O5 W6 37.3(14) . 5_775
O9 W5 O7 W6 -154.2(12) . .
O2 W5 O7 W6 113.3(14) . .
O1' W5 O7 W6 25(2) . .
O17 W5 O7 W6 -52.0(12) . .
O1 W5 O7 W6 28(4) . .
O2' W5 O7 W6 93.6(13) . .
O20 W5 O7 W6 38.8(12) . .
O4 W6 O7 W5 155.2(12) . .
O5 W6 O7 W5 -103.2(12) 5_775 .
O13 W6 O7 W5 -27(2) 5_775 .
O12 W6 O7 W5 52.6(12) . .
O22 W6 O7 W5 -37.9(12) . .
O19 W6 O7 W5 -12.1(11) 5_775 .
O11 W4 O10 W3 -155.8(14) . .
O1' W4 O10 W3 91.8(16) . .
O13 W4 O10 W3 -53.8(15) . .
O8 W4 O10 W3 45(4) . .
O8' W4 O10 W3 12(3) . .
O1 W4 O10 W3 110.2(15) . .
O20 W4 O10 W3 41.2(15) . .
O22 W4 O10 W3 5.6(13) 5_775 .
O14 W3 O10 W4 155.5(14) . .
O18' W3 O10 W4 -92.4(16) . .
O6 W3 O10 W4 -14(3) 5_775 .
O5 W3 O10 W4 53.7(15) . .
O6' W3 O10 W4 -54(4) 5_775 .
O18 W3 O10 W4 -112.9(16) . .
O21 W3 O10 W4 -41.9(15) . .
O4 W6 O12 W2 -155.3(12) . .
O5 W6 O12 W2 25(2) 5_775 .
O13 W6 O12 W2 103.4(13) 5_775 .
O7 W6 O12 W2 -52.9(12) . .
O22 W6 O12 W2 38.7(13) . .
O19 W6 O12 W2 11.0(11) 5_775 .
O15 W2 O12 W6 154.0(12) . .
O18' W2 O12 W6 -25(2) . .
O17 W2 O12 W6 52.2(12) . .
O3' W2 O12 W6 -92.7(14) 5_775 .
O3 W2 O12 W6 -113.7(13) 5_775 .
O18 W2 O12 W6 -40(4) . .
O21 W2 O12 W6 -40.2(13) . .
O11 W4 O13 W6 154.7(12) . 5_775
O1' W4 O13 W6 -28(2) . 5_775
O10 W4 O13 W6 53.0(13) . 5_775
O8 W4 O13 W6 -111.3(14) . 5_775
O8' W4 O13 W6 -96.0(14) . 5_775
O1 W4 O13 W6 -39(3) . 5_775
O20 W4 O13 W6 -40.0(13) . 5_775
O22 W4 O13 W6 -11.8(11) 5_775 5_775
O15 W2 O17 W5 -154.3(12) . .
O18' W2 O17 W5 93.0(14) . .
O12 W2 O17 W5 -52.6(12) . .
O3' W2 O17 W5 17(2) 5_775 .
O3 W2 O17 W5 39(4) 5_775 .
O18 W2 O17 W5 114.6(13) . .
O21 W2 O17 W5 41.7(13) . .
O9 W5 O17 W2 154.8(12) . .
O2 W5 O17 W2 -46(4) . .
O7 W5 O17 W2 52.9(12) . .
O1' W5 O17 W2 -92.7(14) . .
O1 W5 O17 W2 -113.9(14) . .
O2' W5 O17 W2 -22(2) . .
O20 W5 O17 W2 -41.2(13) . .
O19 P1 O19 O22 -2.0(14) 5_775 5_775
O22 P1 O19 O22 180.0 . 5_775
O20 P1 O19 O22 -125.2(14) 5_775 5_775
O20 P1 O19 O22 54.8(14) . 5_775
O21 P1 O19 O22 120.0(13) 5_775 5_775
O21 P1 O19 O22 -60.0(13) . 5_775
O19 P1 O19 O20 123.2(10) 5_775 5_775
O22 P1 O19 O20 125.2(14) 5_775 5_775
O22 P1 O19 O20 -54.8(14) . 5_775
O20 P1 O19 O20 180.000(2) . 5_775
O21 P1 O19 O20 -114.7(12) 5_775 5_775
O21 P1 O19 O20 65.3(12) . 5_775
O19 P1 O19 O21 -122.1(8) 5_775 5_775
O22 P1 O19 O21 -120.0(13) 5_775 5_775
O22 P1 O19 O21 60.0(13) . 5_775
O20 P1 O19 O21 114.7(12) 5_775 5_775
O20 P1 O19 O21 -65.3(12) . 5_775
O21 P1 O19 O21 180.000(3) . 5_775
O19 P1 O19 W6 -2.3(19) 5_775 5_775
O22 P1 O19 W6 -0.2(13) 5_775 5_775
O22 P1 O19 W6 179.8(13) . 5_775
O20 P1 O19 W6 -125.4(19) 5_775 5_775
O20 P1 O19 W6 54.6(19) . 5_775
O21 P1 O19 W6 119.8(16) 5_775 5_775
O21 P1 O19 W6 -60.2(16) . 5_775
O19 P1 O20 O19 180.000(3) . 5_775
O22 P1 O20 O19 -130.5(14) 5_775 5_775
O22 P1 O20 O19 49.5(14) . 5_775
O20 P1 O20 O19 -26(100) 5_775 5_775
O21 P1 O20 O19 118.0(13) 5_775 5_775
O21 P1 O20 O19 -62.0(13) . 5_775
O19 P1 O20 W5 -180.0(14) . .
O19 P1 O20 W5 0.0(14) 5_775 .
O22 P1 O20 W5 -130.5(16) 5_775 .
O22 P1 O20 W5 49.5(16) . .
O20 P1 O20 W5 -26(8) 5_775 .
O21 P1 O20 W5 118.1(15) 5_775 .
O21 P1 O20 W5 -61.9(15) . .
O19 P1 O20 W4 -52.1(16) . .
O19 P1 O20 W4 127.9(16) 5_775 .
O22 P1 O20 W4 -2.6(11) 5_775 .
O22 P1 O20 W4 177.4(11) . .
O20 P1 O20 W4 102(32) 5_775 .
O21 P1 O20 W4 -114.1(13) 5_775 .
O21 P1 O20 W4 65.9(13) . .
O19 P1 O20 W1 60.5(15) . .
O19 P1 O20 W1 -119.5(15) 5_775 .
O22 P1 O20 W1 110.0(14) 5_775 .
O22 P1 O20 W1 -70.0(14) . .
O20 P1 O20 W1 -145(49) 5_775 .
O21 P1 O20 W1 -1.4(10) 5_775 .
O21 P1 O20 W1 178.6(10) . .
O9 W5 O20 P1 178.1(13) . .
O2 W5 O20 P1 -133.6(16) . .
O7 W5 O20 P1 -39.9(14) . .
O1' W5 O20 P1 129.7(18) . .
O17 W5 O20 P1 47.6(14) . .
O1 W5 O20 P1 137.4(16) . .
O2' W5 O20 P1 -119.0(17) . .
O9 W5 O20 O19 178.1(17) . 5_775
O2 W5 O20 O19 -133.5(13) . 5_775
O7 W5 O20 O19 -39.9(11) . 5_775
O1' W5 O20 O19 129.7(15) . 5_775
O17 W5 O20 O19 47.6(11) . 5_775
O1 W5 O20 O19 137.5(13) . 5_775
O2' W5 O20 O19 -118.9(14) . 5_775
O9 W5 O20 W4 40(2) . .
O2 W5 O20 W4 88.5(9) . .
O7 W5 O20 W4 -177.8(6) . .
O1' W5 O20 W4 -8.2(9) . .
O17 W5 O20 W4 -90.3(6) . .
O1 W5 O20 W4 -0.4(8) . .
O2' W5 O20 W4 103.1(10) . .
O9 W5 O20 W1 -52(2) . .
O2 W5 O20 W1 -3.4(8) . .
O7 W5 O20 W1 90.3(6) . .
O1' W5 O20 W1 -100.2(11) . .
O17 W5 O20 W1 177.7(6) . .
O1 W5 O20 W1 -92.4(9) . .
O2' W5 O20 W1 11.2(8) . .
O11 W4 O20 P1 179.0(14) . .
O1' W4 O20 P1 -131.8(17) . .
O10 W4 O20 P1 -49.1(13) . .
O13 W4 O20 P1 39.3(12) . .
O8 W4 O20 P1 132.1(15) . .
O8' W4 O20 P1 112.3(16) . .
O1 W4 O20 P1 -140.4(15) . .
O22 W4 O20 P1 2.2(10) 5_775 .
O11 W4 O20 O19 -115(2) . 5_775
O1' W4 O20 O19 -65(2) . 5_775
O10 W4 O20 O19 17(2) . 5_775
O13 W4 O20 O19 106(2) . 5_775
O8 W4 O20 O19 -161(2) . 5_775
O8' W4 O20 O19 179(2) . 5_775
O1 W4 O20 O19 -74(2) . 5_775
O22 W4 O20 O19 69(2) 5_775 5_775
O11 W4 O20 W5 -40(2) . .
O1' W4 O20 W5 9.0(10) . .
O10 W4 O20 W5 91.7(7) . .
O13 W4 O20 W5 -179.9(6) . .
O8 W4 O20 W5 -87.1(9) . .
O8' W4 O20 W5 -106.9(11) . .
O1 W4 O20 W5 0.4(8) . .
O22 W4 O20 W5 143.0(12) 5_775 .
O11 W4 O20 W1 53(2) . .
O1' W4 O20 W1 102.3(12) . .
O10 W4 O20 W1 -175.0(7) . .
O13 W4 O20 W1 -86.6(7) . .
O8 W4 O20 W1 6.1(9) . .
O8' W4 O20 W1 -13.7(9) . .
O1 W4 O20 W1 93.7(9) . .
O22 W4 O20 W1 -123.7(12) 5_775 .
O16 W1 O20 P1 176.8(12) . .
O2' W1 O20 P1 122.6(16) . .
O3' W1 O20 P1 -42.3(13) . .
O8' W1 O20 P1 -113.8(16) . .
O6 W1 O20 P1 51.2(13) . .
O8 W1 O20 P1 -134.6(15) . .
O6' W1 O20 P1 43.4(14) . .
O3 W1 O20 P1 -37.5(14) . .
O2 W1 O20 P1 139.1(14) . .
O21 W1 O20 P1 1.3(9) 5_775 .
O16 W1 O20 O19 115(2) . 5_775
O2' W1 O20 O19 60.5(19) . 5_775
O3' W1 O20 O19 -104.4(19) . 5_775
O8' W1 O20 O19 -176(2) . 5_775
O6 W1 O20 O19 -10.9(19) . 5_775
O8 W1 O20 O19 163(2) . 5_775
O6' W1 O20 O19 -19(2) . 5_775
O3 W1 O20 O19 -99.6(19) . 5_775
O2 W1 O20 O19 76.9(19) . 5_775
O21 W1 O20 O19 -60.9(17) 5_775 5_775
O16 W1 O20 W5 40.8(19) . .
O2' W1 O20 W5 -13.3(10) . .
O3' W1 O20 W5 -178.3(9) . .
O8' W1 O20 W5 110.3(12) . .
O6 W1 O20 W5 -84.8(9) . .
O8 W1 O20 W5 89.4(9) . .
O6' W1 O20 W5 -92.6(9) . .
O3 W1 O20 W5 -173.5(8) . .
O2 W1 O20 W5 3.1(7) . .
O21 W1 O20 W5 -134.7(11) 5_775 .
O16 W1 O20 W4 -54.5(18) . .
O2' W1 O20 W4 -108.7(12) . .
O3' W1 O20 W4 86.4(9) . .
O8' W1 O20 W4 14.9(10) . .
O6 W1 O20 W4 179.8(10) . .
O8 W1 O20 W4 -5.9(8) . .
O6' W1 O20 W4 172.0(8) . .
O3 W1 O20 W4 91.2(8) . .
O2 W1 O20 W4 -92.3(9) . .
O21 W1 O20 W4 129.9(11) 5_775 .
O19 P1 O21 O19 180.000(3) . 5_775
O22 P1 O21 O19 127.0(12) 5_775 5_775
O22 P1 O21 O19 -53.0(12) . 5_775
O20 P1 O21 O19 -120.3(12) 5_775 5_775
O20 P1 O21 O19 59.7(12) . 5_775
O21 P1 O21 O19 0(100) 5_775 5_775
O19 P1 O21 W2 180.0(12) . .
O19 P1 O21 W2 0.0(12) 5_775 .
O22 P1 O21 W2 127.0(14) 5_775 .
O22 P1 O21 W2 -53.0(14) . .
O20 P1 O21 W2 -120.3(13) 5_775 .
O20 P1 O21 W2 59.7(13) . .
O21 P1 O21 W2 0(48) 5_775 .
O19 P1 O21 W3 53.6(14) . .
O19 P1 O21 W3 -126.4(14) 5_775 .
O22 P1 O21 W3 0.6(11) 5_775 .
O22 P1 O21 W3 -179.4(11) . .
O20 P1 O21 W3 113.3(13) 5_775 .
O20 P1 O21 W3 -66.7(13) . .
O21 P1 O21 W3 0(25) 5_775 .
O19 P1 O21 W1 -61.2(13) . 5_775
O19 P1 O21 W1 118.8(13) 5_775 5_775
O22 P1 O21 W1 -114.1(13) 5_775 5_775
O22 P1 O21 W1 65.9(13) . 5_775
O20 P1 O21 W1 -1.5(10) 5_775 5_775
O20 P1 O21 W1 178.5(10) . 5_775
O21 P1 O21 W1 0(12) 5_775 5_775
O15 W2 O21 P1 -178.9(12) . .
O18' W2 O21 P1 -127.3(17) . .
O17 W2 O21 P1 -45.3(12) . .
O12 W2 O21 P1 41.7(12) . .
O3' W2 O21 P1 116.4(15) 5_775 .
O3 W2 O21 P1 134.1(14) 5_775 .
O18 W2 O21 P1 -138.1(14) . .
O15 W2 O21 O19 -178.9(15) . 5_775
O18' W2 O21 O19 -127.3(14) . 5_775
O17 W2 O21 O19 -45.3(9) . 5_775
O12 W2 O21 O19 41.7(9) . 5_775
O3' W2 O21 O19 116.4(13) 5_775 5_775
O3 W2 O21 O19 134.0(12) 5_775 5_775
O18 W2 O21 O19 -138.2(12) . 5_775
O15 W2 O21 W3 -42(2) . .
O18' W2 O21 W3 9.5(10) . .
O17 W2 O21 W3 91.5(7) . .
O12 W2 O21 W3 178.5(6) . .
O3' W2 O21 W3 -106.8(12) 5_775 .
O3 W2 O21 W3 -89.1(9) 5_775 .
O18 W2 O21 W3 -1.3(8) . .
O15 W2 O21 W1 51.8(19) . 5_775
O18' W2 O21 W1 103.4(12) . 5_775
O17 W2 O21 W1 -174.7(6) . 5_775
O12 W2 O21 W1 -87.6(6) . 5_775
O3' W2 O21 W1 -12.9(9) 5_775 5_775
O3 W2 O21 W1 4.7(8) 5_775 5_775
O18 W2 O21 W1 92.5(9) . 5_775
O14 W3 O21 P1 -179.1(12) . .
O18' W3 O21 P1 128.3(17) . .
O6 W3 O21 P1 -114.1(15) 5_775 .
O5 W3 O21 P1 -37.5(12) . .
O10 W3 O21 P1 49.1(12) . .
O6' W3 O21 P1 -134.3(14) 5_775 .
O18 W3 O21 P1 139.6(14) . .
O14 W3 O21 O19 119(2) . 5_775
O18' W3 O21 O19 66(2) . 5_775
O6 W3 O21 O19 -176(2) 5_775 5_775
O5 W3 O21 O19 -99.5(19) . 5_775
O10 W3 O21 O19 -12.9(19) . 5_775
O6' W3 O21 O19 164(2) 5_775 5_775
O18 W3 O21 O19 77.5(19) . 5_775
O14 W3 O21 W2 42.6(19) . .
O18' W3 O21 W2 -10.0(10) . .
O6 W3 O21 W2 107.7(11) 5_775 .
O5 W3 O21 W2 -175.8(6) . .
O10 W3 O21 W2 -89.2(7) . .
O6' W3 O21 W2 87.5(9) 5_775 .
O18 W3 O21 W2 1.3(8) . .
O14 W3 O21 W1 -52.4(19) . 5_775
O18' W3 O21 W1 -104.9(12) . 5_775
O6 W3 O21 W1 12.7(9) 5_775 5_775
O5 W3 O21 W1 89.3(7) . 5_775
O10 W3 O21 W1 175.9(7) . 5_775
O6' W3 O21 W1 -7.5(8) 5_775 5_775
O18 W3 O21 W1 -93.7(9) . 5_775
O19 P1 O22 O19 180.0 . 5_775
O22 P1 O22 O19 1(3) 5_775 5_775
O20 P1 O22 O19 127.8(14) 5_775 5_775
O20 P1 O22 O19 -52.2(14) . 5_775
O21 P1 O22 O19 -122.0(13) 5_775 5_775
O21 P1 O22 O19 58.0(13) . 5_775
O19 P1 O22 W6 179.8(14) . .
O19 P1 O22 W6 -0.2(14) 5_775 .
O22 P1 O22 W6 1(4) 5_775 .
O20 P1 O22 W6 127.6(18) 5_775 .
O20 P1 O22 W6 -52.4(18) . .
O21 P1 O22 W6 -122.2(17) 5_775 .
O21 P1 O22 W6 57.8(17) . .
O19 P1 O22 W4 49.6(17) . 5_775
O19 P1 O22 W4 -130.4(17) 5_775 5_775
O22 P1 O22 W4 -130(2) 5_775 5_775
O20 P1 O22 W4 -2.6(11) 5_775 5_775
O20 P1 O22 W4 177.4(11) . 5_775
O21 P1 O22 W4 107.6(13) 5_775 5_775
O21 P1 O22 W4 -72.4(13) . 5_775
O4 W6 O22 P1 -179.9(15) . .
O5 W6 O22 P1 128.3(18) 5_775 .
O13 W6 O22 P1 -133.2(18) 5_775 .
O12 W6 O22 P1 -45.7(16) . .
O7 W6 O22 P1 42.0(16) . .
O19 W6 O22 P1 0.2(12) 5_775 .
O4 W6 O22 O19 179.9(19) . 5_775
O5 W6 O22 O19 128.1(13) 5_775 5_775
O13 W6 O22 O19 -133.4(13) 5_775 5_775
O12 W6 O22 O19 -45.8(12) . 5_775
O7 W6 O22 O19 41.8(12) . 5_775
O4 W6 O22 W4 -41(2) . 5_775
O5 W6 O22 W4 -92.5(7) 5_775 5_775
O13 W6 O22 W4 6.0(5) 5_775 5_775
O12 W6 O22 W4 93.6(6) . 5_775
O7 W6 O22 W4 -178.8(6) . 5_775
O19 W6 O22 W4 139.4(14) 5_775 5_775
N4 Ag2 Ag3 N6 -44(2) 2_665 2_665
N4 Ag2 Ag3 N6 136(2) . 2_665
N4 Ag2 Ag3 N6 136.2(8) 2_665 .
N4 Ag2 Ag3 N6 -43.8(8) . .
C11 C12 N6 C10 0.0 . .
C11 C12 N6 Ag3 -167.5(16) . .
N6 Ag3 N6 C12 -148(30) 2_665 .
Ag2 Ag3 N6 C12 -148.0(14) . .
N6 Ag3 N6 C10 47(28) 2_665 .
Ag2 Ag3 N6 C10 47.2(14) . .
C12 N6 C10 N5 0.0 . .
Ag3 N6 C10 N5 166.5(17) . .
C12 N6 C10 C8 180(2) . .
Ag3 N6 C10 C8 -14(2) . .
N3 C8 C10 N5 -23(4) . .
N4 C8 C10 N5 151(3) . .
N3 C8 C10 N6 157(2) . .
N4 C8 C10 N6 -28(4) . .
N6 C10 N5 C11 0.0 . .
C8 C10 N5 C11 -180(3) . .
C10 N5 C11 C12 0.0 . .
N6 C12 C11 N5 0.0 . .
